data_7151987
loop_
_publ_author_name
'Xie, Peizhong'
'Huang, You'
'Lai, Wenqing'
'Meng, Xiangtai'
'Chen, Ruyu'

_publ_section_title
;
 Bifunctional phosphine-catalyzed cross-Rauhut-Currier/Michael/aldol
 condensation triple domino reaction: synthesis of functionalized
 cyclohexenes.
;
_journal_issue 19
_journal_name_full 'Organic &amp; biomolecular chemistry'
_journal_page_first 6707
_journal_page_last 6714
_journal_paper_doi 10.1039/c1ob05693j
_journal_volume 9
_journal_year 2011
_chemical_formula_moiety 'C18 H15 Cl2 N O3'
_chemical_formula_sum 'C18 H15 Cl2 N O3'
_chemical_formula_weight 364.21
_chemical_name_systematic
;
?
;
_space_group_IT_number 2
_symmetry_cell_setting triclinic
_symmetry_space_group_name_Hall '-P 1'
_symmetry_space_group_name_H-M 'P -1'
_atom_sites_solution_hydrogens geom
_atom_sites_solution_primary direct
_atom_sites_solution_secondary difmap
_audit_creation_method SHELXL-97
_cell_angle_alpha 91.10(3)
_cell_angle_beta 103.89(3)
_cell_angle_gamma 109.35(3)
_cell_formula_units_Z 2
_cell_length_a 6.9697(14)
_cell_length_b 9.891(2)
_cell_length_c 13.577(3)
_cell_measurement_reflns_used 834
_cell_measurement_temperature 113(2)
_cell_measurement_theta_max 72.1
_cell_measurement_theta_min 27.7
_cell_volume 852.3(4)
_computing_cell_refinement CrystalClear
_computing_data_collection CrystalClear
_computing_data_reduction CrystalClear
_computing_publication_material 'CrystalStructure 3.8'
_computing_structure_refinement 'SHELXL-97 (Sheldrick, 1997)'
_computing_structure_solution 'SHELXS-97 (Sheldrick, 1990)'
_diffrn_ambient_temperature 113(2)
_diffrn_detector_area_resol_mean 14.63
_diffrn_measured_fraction_theta_full 0.961
_diffrn_measured_fraction_theta_max 0.939
_diffrn_measurement_device_type 'Rigaku Saturn'
_diffrn_measurement_method \w
_diffrn_radiation_monochromator graphite
_diffrn_radiation_source 'fine-focus sealed tube'
_diffrn_radiation_type CuK\a
_diffrn_radiation_wavelength 1.54187
_diffrn_reflns_av_R_equivalents 0.0483
_diffrn_reflns_av_sigmaI/netI 0.0239
_diffrn_reflns_limit_h_max 7
_diffrn_reflns_limit_h_min -8
_diffrn_reflns_limit_k_max 12
_diffrn_reflns_limit_k_min -12
_diffrn_reflns_limit_l_max 16
_diffrn_reflns_limit_l_min -16
_diffrn_reflns_number 13359
_diffrn_reflns_theta_full 67.75
_diffrn_reflns_theta_max 72.12
_diffrn_reflns_theta_min 3.37
_diffrn_standards_decay_% 0
_diffrn_standards_interval_count 0
_diffrn_standards_interval_time 0
_diffrn_standards_number 0
_exptl_absorpt_coefficient_mu 3.565
_exptl_absorpt_correction_T_max 0.5993
_exptl_absorpt_correction_T_min 0.3950
_exptl_absorpt_correction_type multi-scan
_exptl_absorpt_process_details CrystalClear
_exptl_crystal_colour colorless
_exptl_crystal_density_diffrn 1.419
_exptl_crystal_density_method 'not measured'
_exptl_crystal_description prism
_exptl_crystal_F_000 376
_exptl_crystal_size_max 0.32
_exptl_crystal_size_mid 0.28
_exptl_crystal_size_min 0.16
_refine_diff_density_max 0.445
_refine_diff_density_min -0.627
_refine_diff_density_rms 0.076
_refine_ls_extinction_coef 0.0156(17)
_refine_ls_extinction_expression Fc^*^=kFc[1+0.001xFc^2^\l^3^/sin(2\q)]^-1/4^
_refine_ls_extinction_method SHELXL
_refine_ls_goodness_of_fit_ref 1.054
_refine_ls_hydrogen_treatment constr
_refine_ls_matrix_type full
_refine_ls_number_parameters 219
_refine_ls_number_reflns 3157
_refine_ls_number_restraints 0
_refine_ls_restrained_S_all 1.054
_refine_ls_R_factor_all 0.0456
_refine_ls_R_factor_gt 0.0448
_refine_ls_shift/su_max 0.001
_refine_ls_shift/su_mean 0.000
_refine_ls_structure_factor_coef Fsqd
_refine_ls_weighting_details 'calc w=1/[\s^2^(Fo^2^)+(0.0925P)^2^+0.2528P] where P=(Fo^2^+2Fc^2^)/3'
_refine_ls_weighting_scheme calc
_refine_ls_wR_factor_gt 0.1248
_refine_ls_wR_factor_ref 0.1259
_reflns_number_gt 3045
_reflns_number_total 3157
_reflns_threshold_expression >2sigma(I)
_cod_data_source_file c1ob05693j.txt
_cod_data_source_block shelxla
_cod_original_cell_volume 852.2(3)
_cod_database_code 7151987

loop_
_symmetry_equiv_pos_as_xyz
'x, y, z'
'-x, -y, -z'

loop_
_atom_site_label
_atom_site_type_symbol
_atom_site_fract_x
_atom_site_fract_y
_atom_site_fract_z
_atom_site_U_iso_or_equiv
_atom_site_adp_type
_atom_site_occupancy
_atom_site_symmetry_multiplicity
_atom_site_calc_flag
_atom_site_refinement_flags
Cl1 Cl 0.42973(7) 0.25187(4) 0.40058(3) 0.02748(18) Uani 1 1 d .
Cl2 Cl 0.48398(8) 0.78766(4) 0.31842(4) 0.03435(19) Uani 1 1 d .
O1 O 1.1306(2) 0.38573(14) -0.00789(10) 0.0338(3) Uani 1 1 d .
O2 O 1.02821(18) 0.42938(12) 0.37420(9) 0.0248(3) Uani 1 1 d .
O3 O 0.89082(18) 0.20069(12) 0.40936(8) 0.0222(3) Uani 1 1 d .
N1 N 0.8592(2) -0.01384(15) 0.20113(10) 0.0263(3) Uani 1 1 d .
C1 C 0.9443(3) 0.31852(18) -0.02467(13) 0.0267(4) Uani 1 1 d .
H1 H 0.8670 0.2848 -0.0935 0.032 Uiso 1 1 calc R
C2 C 0.8297(3) 0.28573(16) 0.05446(11) 0.0207(4) Uani 1 1 d .
C3 C 0.6219(3) 0.20933(16) 0.02613(12) 0.0217(4) Uani 1 1 d .
H3 H 0.5569 0.1792 -0.0444 0.026 Uiso 1 1 calc R
C4 C 0.4916(3) 0.17044(16) 0.09697(11) 0.0199(3) Uani 1 1 d .
C5 C 0.5952(2) 0.22555(16) 0.20925(11) 0.0182(3) Uani 1 1 d .
H5 H 0.5248 0.1518 0.2507 0.022 Uiso 1 1 calc R
C6 C 0.8344(2) 0.24100(16) 0.23555(11) 0.0178(3) Uani 1 1 d .
C7 C 0.9497(2) 0.33606(16) 0.16408(11) 0.0198(3) Uani 1 1 d .
H7A H 0.9638 0.4376 0.1799 0.024 Uiso 1 1 calc R
H7B H 1.0929 0.3313 0.1753 0.024 Uiso 1 1 calc R
C8 C 0.2871(3) 0.09135(19) 0.06602(13) 0.0278(4) Uani 1 1 d .
H8A H 0.2229 0.0588 -0.0043 0.033 Uiso 1 1 calc R
H8B H 0.2058 0.0676 0.1143 0.033 Uiso 1 1 calc R
C9 C 0.5663(2) 0.36626(16) 0.23686(11) 0.0184(3) Uani 1 1 d .
C10 C 0.4974(2) 0.38866(17) 0.32244(11) 0.0200(3) Uani 1 1 d .
C11 C 0.4727(2) 0.51698(17) 0.34842(12) 0.0218(4) Uani 1 1 d .
H11 H 0.4253 0.5290 0.4069 0.026 Uiso 1 1 calc R
C12 C 0.5187(3) 0.62746(17) 0.28698(13) 0.0231(4) Uani 1 1 d .
C13 C 0.5868(3) 0.61113(17) 0.20148(13) 0.0243(4) Uani 1 1 d .
H13 H 0.6195 0.6880 0.1605 0.029 Uiso 1 1 calc R
C14 C 0.6065(3) 0.48076(17) 0.17656(12) 0.0218(4) Uani 1 1 d .
H14 H 0.6488 0.4685 0.1165 0.026 Uiso 1 1 calc R
C15 C 0.9340(2) 0.30349(16) 0.34788(11) 0.0187(3) Uani 1 1 d .
C16 C 0.9609(3) 0.2504(2) 0.51903(12) 0.0289(4) Uani 1 1 d .
H16A H 0.9007 0.3239 0.5338 0.035 Uiso 1 1 calc R
H16B H 1.1164 0.2939 0.5412 0.035 Uiso 1 1 calc R
C17 C 0.8856(4) 0.1212(2) 0.57401(14) 0.0359(5) Uani 1 1 d .
H17A H 0.7320 0.0774 0.5497 0.054 Uiso 1 1 calc R
H17B H 0.9252 0.1509 0.6475 0.054 Uiso 1 1 calc R
H17C H 0.9503 0.0510 0.5608 0.054 Uiso 1 1 calc R
C18 C 0.8469(2) 0.09615(17) 0.21990(11) 0.0192(3) Uani 1 1 d .

loop_
_atom_site_aniso_label
_atom_site_aniso_U_11
_atom_site_aniso_U_22
_atom_site_aniso_U_33
_atom_site_aniso_U_23
_atom_site_aniso_U_13
_atom_site_aniso_U_12
Cl1 0.0373(3) 0.0213(3) 0.0276(3) 0.01033(16) 0.01689(18) 0.00861(18)
Cl2 0.0485(3) 0.0206(3) 0.0415(3) 0.00556(18) 0.0184(2) 0.0168(2)
O1 0.0381(8) 0.0326(7) 0.0349(7) 0.0145(5) 0.0186(6) 0.0107(6)
O2 0.0269(6) 0.0169(6) 0.0251(6) 0.0002(4) 0.0048(5) 0.0019(5)
O3 0.0280(6) 0.0194(6) 0.0150(5) 0.0045(4) 0.0025(4) 0.0048(5)
N1 0.0382(8) 0.0190(7) 0.0223(7) 0.0056(5) 0.0069(6) 0.0110(6)
C1 0.0390(10) 0.0209(8) 0.0232(8) 0.0082(6) 0.0113(7) 0.0115(7)
C2 0.0304(8) 0.0132(7) 0.0192(7) 0.0070(6) 0.0062(6) 0.0085(6)
C3 0.0311(9) 0.0139(7) 0.0179(7) 0.0042(6) 0.0016(6) 0.0081(6)
C4 0.0246(8) 0.0128(7) 0.0189(7) 0.0020(5) 0.0007(6) 0.0056(6)
C5 0.0194(7) 0.0140(7) 0.0180(7) 0.0036(5) 0.0038(6) 0.0020(6)
C6 0.0208(7) 0.0124(7) 0.0171(7) 0.0044(5) 0.0033(6) 0.0028(6)
C7 0.0225(8) 0.0141(7) 0.0203(7) 0.0050(6) 0.0058(6) 0.0029(6)
C8 0.0260(8) 0.0266(9) 0.0254(8) -0.0019(7) 0.0018(6) 0.0059(7)
C9 0.0175(7) 0.0141(7) 0.0193(7) 0.0026(6) 0.0014(6) 0.0022(6)
C10 0.0183(7) 0.0172(7) 0.0192(7) 0.0038(6) 0.0020(6) 0.0013(6)
C11 0.0197(8) 0.0201(8) 0.0222(7) 0.0013(6) 0.0046(6) 0.0033(6)
C12 0.0242(8) 0.0148(7) 0.0284(8) 0.0012(6) 0.0038(6) 0.0064(6)
C13 0.0287(8) 0.0178(8) 0.0268(8) 0.0086(6) 0.0073(7) 0.0081(6)
C14 0.0265(8) 0.0179(8) 0.0208(7) 0.0060(6) 0.0065(6) 0.0071(6)
C15 0.0185(7) 0.0172(7) 0.0181(7) 0.0029(6) 0.0028(6) 0.0045(6)
C16 0.0336(9) 0.0330(9) 0.0151(7) 0.0008(7) 0.0023(6) 0.0082(8)
C17 0.0570(13) 0.0408(11) 0.0234(8) 0.0140(8) 0.0154(8) 0.0303(10)
C18 0.0228(8) 0.0167(8) 0.0154(7) 0.0058(5) 0.0032(6) 0.0045(6)

loop_
_atom_type_symbol
_atom_type_description
_atom_type_scat_dispersion_real
_atom_type_scat_dispersion_imag
_atom_type_scat_source
C C 0.0181 0.0091 'International Tables Vol C Tables 4.2.6.8 and 6.1.1.4'
H H 0.0000 0.0000 'International Tables Vol C Tables 4.2.6.8 and 6.1.1.4'
N N 0.0311 0.0180 'International Tables Vol C Tables 4.2.6.8 and 6.1.1.4'
O O 0.0492 0.0322 'International Tables Vol C Tables 4.2.6.8 and 6.1.1.4'
Cl Cl 0.3639 0.7018 'International Tables Vol C Tables 4.2.6.8 and 6.1.1.4'

loop_
_geom_angle_atom_site_label_1
_geom_angle_atom_site_label_2
_geom_angle_atom_site_label_3
_geom_angle
C15 O3 C16 115.42(13)
O1 C1 C2 124.20(16)
O1 C1 H1 117.9
C2 C1 H1 117.9
C3 C2 C1 118.62(15)
C3 C2 C7 122.63(14)
C1 C2 C7 118.74(14)
C2 C3 C4 123.82(14)
C2 C3 H3 118.1
C4 C3 H3 118.1
C8 C4 C3 121.94(15)
C8 C4 C5 120.43(15)
C3 C4 C5 117.62(13)
C9 C5 C4 111.53(13)
C9 C5 C6 111.85(12)
C4 C5 C6 109.85(13)
C9 C5 H5 107.8
C4 C5 H5 107.8
C6 C5 H5 107.8
C18 C6 C15 110.33(12)
C18 C6 C7 107.29(13)
C15 C6 C7 111.53(12)
C18 C6 C5 108.18(12)
C15 C6 C5 107.86(13)
C7 C6 C5 111.61(12)
C2 C7 C6 110.35(12)
C2 C7 H7A 109.6
C6 C7 H7A 109.6
C2 C7 H7B 109.6
C6 C7 H7B 109.6
H7A C7 H7B 108.1
C4 C8 H8A 120.0
C4 C8 H8B 120.0
H8A C8 H8B 120.0
C10 C9 C14 116.30(15)
C10 C9 C5 122.45(14)
C14 C9 C5 121.25(14)
C11 C10 C9 122.67(14)
C11 C10 Cl1 116.32(12)
C9 C10 Cl1 120.98(13)
C10 C11 C12 118.45(15)
C10 C11 H11 120.8
C12 C11 H11 120.8
C13 C12 C11 121.32(15)
C13 C12 Cl2 120.16(13)
C11 C12 Cl2 118.50(13)
C12 C13 C14 118.86(15)
C12 C13 H13 120.6
C14 C13 H13 120.6
C13 C14 C9 122.35(15)
C13 C14 H14 118.8
C9 C14 H14 118.8
O2 C15 O3 126.03(14)
O2 C15 C6 123.20(14)
O3 C15 C6 110.68(12)
O3 C16 C17 107.11(14)
O3 C16 H16A 110.3
C17 C16 H16A 110.3
O3 C16 H16B 110.3
C17 C16 H16B 110.3
H16A C16 H16B 108.5
C16 C17 H17A 109.5
C16 C17 H17B 109.5
H17A C17 H17B 109.5
C16 C17 H17C 109.5
H17A C17 H17C 109.5
H17B C17 H17C 109.5
N1 C18 C6 175.11(15)

loop_
_geom_bond_atom_site_label_1
_geom_bond_atom_site_label_2
_geom_bond_distance
Cl1 C10 1.7467(17)
Cl2 C12 1.7404(18)
O1 C1 1.209(2)
O2 C15 1.199(2)
O3 C15 1.3310(19)
O3 C16 1.4701(19)
N1 C18 1.148(2)
C1 C2 1.466(2)
C1 H1 0.9500
C2 C3 1.346(2)
C2 C7 1.503(2)
C3 C4 1.449(2)
C3 H3 0.9500
C4 C8 1.335(2)
C4 C5 1.524(2)
C5 C9 1.523(2)
C5 C6 1.572(2)
C5 H5 1.0000
C6 C18 1.478(2)
C6 C15 1.537(2)
C6 C7 1.543(2)
C7 H7A 0.9900
C7 H7B 0.9900
C8 H8A 0.9500
C8 H8B 0.9500
C9 C10 1.400(2)
C9 C14 1.402(2)
C10 C11 1.386(2)
C11 C12 1.387(2)
C11 H11 0.9500
C12 C13 1.381(2)
C13 C14 1.385(2)
C13 H13 0.9500
C14 H14 0.9500
C16 C17 1.499(3)
C16 H16A 0.9900
C16 H16B 0.9900
C17 H17A 0.9800
C17 H17B 0.9800
C17 H17C 0.9800

loop_
_geom_torsion_atom_site_label_1
_geom_torsion_atom_site_label_2
_geom_torsion_atom_site_label_3
_geom_torsion_atom_site_label_4
_geom_torsion
O1 C1 C2 C3 -179.73(16)
O1 C1 C2 C7 -1.0(3)
C1 C2 C3 C4 -179.85(14)
C7 C2 C3 C4 1.4(2)
C2 C3 C4 C8 -178.24(16)
C2 C3 C4 C5 2.9(2)
C8 C4 C5 C9 -84.76(18)
C3 C4 C5 C9 94.13(17)
C8 C4 C5 C6 150.64(15)
C3 C4 C5 C6 -30.46(18)
C9 C5 C6 C18 172.28(12)
C4 C5 C6 C18 -63.30(15)
C9 C5 C6 C15 52.94(15)
C4 C5 C6 C15 177.35(12)
C9 C5 C6 C7 -69.91(16)
C4 C5 C6 C7 54.50(16)
C3 C2 C7 C6 23.0(2)
C1 C2 C7 C6 -155.66(14)
C18 C6 C7 C2 67.88(16)
C15 C6 C7 C2 -171.18(13)
C5 C6 C7 C2 -50.46(17)
C4 C5 C9 C10 131.76(15)
C6 C5 C9 C10 -104.77(16)
C4 C5 C9 C14 -47.77(19)
C6 C5 C9 C14 75.70(18)
C14 C9 C10 C11 -1.1(2)
C5 C9 C10 C11 179.38(13)
C14 C9 C10 Cl1 176.94(11)
C5 C9 C10 Cl1 -2.6(2)
C9 C10 C11 C12 -0.1(2)
Cl1 C10 C11 C12 -178.22(12)
C10 C11 C12 C13 0.3(2)
C10 C11 C12 Cl2 179.05(11)
C11 C12 C13 C14 0.8(3)
Cl2 C12 C13 C14 -177.95(12)
C12 C13 C14 C9 -2.1(3)
C10 C9 C14 C13 2.2(2)
C5 C9 C14 C13 -178.25(14)
C16 O3 C15 O2 2.3(2)
C16 O3 C15 C6 -174.33(13)
C18 C6 C15 O2 145.67(16)
C7 C6 C15 O2 26.5(2)
C5 C6 C15 O2 -96.36(18)
C18 C6 C15 O3 -37.62(17)
C7 C6 C15 O3 -156.76(13)
C5 C6 C15 O3 80.35(15)
C15 O3 C16 C17 176.34(15)
C15 C6 C18 N1 -142.6(19)
C7 C6 C18 N1 -21(2)
C5 C6 C18 N1 99.6(19)
